data_7160114
loop_
_publ_author_name
'Suresh, Sundaram'
'Palla, Sowndarya'
'Chung, Dai-Ru'
'Chien, Hung-Sheng'
'Du, Bo-Xun'
'Shinde, Jivan'
'Kavala, Veerababurao'
'Yao, Ching-Fa'

_publ_section_title
;
 Catalyst-free reactions of anilines with &#x3b2;-chloroenones: synthesis
 of &#x3b1;-chloroenaminones and 1,4-benzodiazepines.
;
_journal_issue 45
_journal_name_full 'Organic &amp; biomolecular chemistry'
_journal_page_first 8857
_journal_page_last 8868
_journal_paper_doi 10.1039/d4ob00954a
_journal_volume 22
_journal_year 2024
_chemical_formula_moiety 'C24 H18 Br2 N2 O2'
_chemical_formula_sum 'C24 H18 Br2 N2 O2'
_chemical_formula_weight 526.22
_space_group_IT_number 15
_space_group_name_Hall '-C 2yc'
_space_group_name_H-M_alt 'C 1 2/c 1'
_symmetry_cell_setting monoclinic
_symmetry_space_group_name_H-M 'C 1 2/c 1'
_atom_sites_solution_hydrogens geom
_atom_sites_solution_primary direct
_atom_sites_solution_secondary difmap
_audit_creation_method SHELXL-97
_audit_update_record
;
2024-06-04 deposited with the CCDC.	2024-08-16 downloaded from the CCDC.
;
_cell_angle_alpha 90.00
_cell_angle_beta 110.33
_cell_angle_gamma 90.00
_cell_formula_units_Z 8
_cell_length_a 32.4571(15)
_cell_length_b 13.4666(5)
_cell_length_c 11.2783(5)
_cell_measurement_reflns_used 6561
_cell_measurement_temperature 200(2)
_cell_measurement_theta_max 24.98
_cell_measurement_theta_min 2.68
_cell_volume 4622.5(3)
_computing_molecular_graphics 'Ortep-3 for Windows (Farrugia, 1997)'
_computing_publication_material 'WinGX publication routines (Farrugia, 1999)'
_computing_structure_refinement 'SHELXL-97 (Sheldrick, 1997)'
_computing_structure_solution 'SHELXS-86 (Sheldrick, 1986)'
_diffrn_ambient_temperature 200(2)
_diffrn_measured_fraction_theta_full 0.994
_diffrn_measured_fraction_theta_max 0.994
_diffrn_measurement_device_type 'Bruker D8 Venture'
_diffrn_radiation_monochromator graphite
_diffrn_radiation_source 'fine-focus sealed tube'
_diffrn_radiation_type MoK\a
_diffrn_radiation_wavelength 0.71073
_diffrn_reflns_av_R_equivalents 0.0642
_diffrn_reflns_av_sigmaI/netI 0.0409
_diffrn_reflns_limit_h_max 38
_diffrn_reflns_limit_h_min -38
_diffrn_reflns_limit_k_max 14
_diffrn_reflns_limit_k_min -16
_diffrn_reflns_limit_l_max 13
_diffrn_reflns_limit_l_min -13
_diffrn_reflns_number 23074
_diffrn_reflns_theta_full 25.07
_diffrn_reflns_theta_max 25.07
_diffrn_reflns_theta_min 2.36
_exptl_absorpt_coefficient_mu 3.529
_exptl_absorpt_correction_T_max 0.9015
_exptl_absorpt_correction_T_min 0.5244
_exptl_absorpt_correction_type multi-scan
_exptl_crystal_colour yellow
_exptl_crystal_density_diffrn 1.512
_exptl_crystal_density_method 'not measured'
_exptl_crystal_description prism
_exptl_crystal_F_000 2096
_exptl_crystal_size_max 0.21
_exptl_crystal_size_mid 0.10
_exptl_crystal_size_min 0.03
_refine_diff_density_max 0.546
_refine_diff_density_min -1.033
_refine_diff_density_rms 0.064
_refine_ls_extinction_method none
_refine_ls_goodness_of_fit_ref 0.685
_refine_ls_hydrogen_treatment mixed
_refine_ls_matrix_type full
_refine_ls_number_parameters 271
_refine_ls_number_reflns 4072
_refine_ls_number_restraints 0
_refine_ls_restrained_S_all 0.685
_refine_ls_R_factor_all 0.0431
_refine_ls_R_factor_gt 0.0355
_refine_ls_shift/su_max 0.002
_refine_ls_shift/su_mean 0.000
_refine_ls_structure_factor_coef Fsqd
_refine_ls_weighting_details 'calc w=1/[\s^2^(Fo^2^)+(0.0869P)^2^+20.4408P] where P=(Fo^2^+2Fc^2^)/3'
_refine_ls_weighting_scheme calc
_refine_ls_wR_factor_gt 0.0960
_refine_ls_wR_factor_ref 0.1038
_reflns_number_gt 3449
_reflns_number_total 4072
_reflns_threshold_expression >2sigma(I)
_cod_data_source_file d4ob00954a2.cif
_cod_data_source_block d25025
_cod_depositor_comments 'Adding full bibliography for 7160113--7160115.cif.'
_cod_original_cell_volume 4622.4(3)
_cod_original_sg_symbol_H-M 'C 2/c'
_cod_database_code 7160114

loop_
_symmetry_equiv_pos_as_xyz
'x, y, z'
'-x, y, -z+1/2'
'x+1/2, y+1/2, z'
'-x+1/2, y+1/2, -z+1/2'
'-x, -y, -z'
'x, -y, z-1/2'
'-x+1/2, -y+1/2, -z'
'x+1/2, -y+1/2, z-1/2'

loop_
_atom_site_label
_atom_site_type_symbol
_atom_site_fract_x
_atom_site_fract_y
_atom_site_fract_z
_atom_site_U_iso_or_equiv
_atom_site_adp_type
_atom_site_occupancy
_atom_site_symmetry_multiplicity
_atom_site_calc_flag
_atom_site_refinement_flags
_atom_site_disorder_assembly
_atom_site_disorder_group
C1 C 0.48789(9) 0.3563(2) 0.5165(3) 0.0345(6) Uani 1 1 d . . .
C2 C 0.46542(9) 0.4304(2) 0.5522(3) 0.0335(6) Uani 1 1 d . . .
H2 H 0.4739 0.4503 0.6382 0.040 Uiso 1 1 calc R . .
C3 C 0.43009(9) 0.4758(2) 0.4602(3) 0.0309(6) Uani 1 1 d . . .
H3 H 0.4144 0.5271 0.4837 0.037 Uiso 1 1 calc R . .
C4 C 0.41754(9) 0.4470(2) 0.3343(3) 0.0298(6) Uani 1 1 d . . .
C5 C 0.44181(10) 0.3739(2) 0.3009(3) 0.0368(7) Uani 1 1 d . . .
H5 H 0.4341 0.3551 0.2148 0.044 Uiso 1 1 calc R . .
C6 C 0.47713(10) 0.3282(2) 0.3919(3) 0.0381(7) Uani 1 1 d . . .
H6 H 0.4936 0.2783 0.3686 0.046 Uiso 1 1 calc R . .
C7 C 0.37793(9) 0.4892(2) 0.2333(3) 0.0313(6) Uani 1 1 d . . .
C8 C 0.34966(9) 0.5629(2) 0.2709(3) 0.0317(6) Uani 1 1 d . . .
H8A H 0.3666 0.6247 0.3006 0.038 Uiso 1 1 calc R . .
H8B H 0.3421 0.5353 0.3421 0.038 Uiso 1 1 calc R . .
C9 C 0.30709(9) 0.5875(2) 0.1610(3) 0.0344(6) Uani 1 1 d . . .
H9 H 0.2936 0.5224 0.1254 0.041 Uiso 1 1 calc R . .
C10 C 0.27417(9) 0.6389(2) 0.2072(3) 0.0325(6) Uani 1 1 d . . .
C11 C 0.25105(9) 0.5765(2) 0.2648(3) 0.0388(7) Uani 1 1 d . . .
C12 C 0.21735(10) 0.6170(2) 0.3158(3) 0.0366(7) Uani 1 1 d . . .
C13 C 0.22612(12) 0.6153(3) 0.4451(3) 0.0570(10) Uani 1 1 d . . .
H13 H 0.2545 0.5959 0.5001 0.068 Uiso 1 1 calc R . .
C14 C 0.19451(14) 0.6411(3) 0.4956(3) 0.0599(10) Uani 1 1 d . . .
H14 H 0.2009 0.6394 0.5845 0.072 Uiso 1 1 calc R . .
C15 C 0.15369(12) 0.6693(2) 0.4156(3) 0.0443(8) Uani 1 1 d . . .
C16 C 0.14397(11) 0.6732(3) 0.2871(3) 0.0461(8) Uani 1 1 d . . .
H16 H 0.1157 0.6936 0.2329 0.055 Uiso 1 1 calc R . .
C17 C 0.17595(10) 0.6470(3) 0.2376(3) 0.0422(7) Uani 1 1 d . . .
H17 H 0.1694 0.6497 0.1487 0.051 Uiso 1 1 calc R . .
C18 C 0.26600(9) 0.7392(2) 0.1986(3) 0.0335(6) Uani 1 1 d . . .
H18 H 0.2420 0.7592 0.2229 0.040 Uiso 1 1 calc R . .
C19 C 0.32490(10) 0.8124(2) 0.1325(3) 0.0344(6) Uani 1 1 d . . .
C20 C 0.34871(11) 0.8997(2) 0.1501(3) 0.0463(8) Uani 1 1 d . . .
H20 H 0.3388 0.9563 0.1830 0.056 Uiso 1 1 calc R . .
C21 C 0.38671(12) 0.9063(3) 0.1207(4) 0.0520(9) Uani 1 1 d . . .
H21 H 0.4024 0.9671 0.1317 0.062 Uiso 1 1 calc R . .
C22 C 0.40152(12) 0.8237(3) 0.0756(3) 0.0507(9) Uani 1 1 d . . .
H22 H 0.4278 0.8270 0.0564 0.061 Uiso 1 1 calc R . .
C23 C 0.37812(11) 0.7364(3) 0.0584(3) 0.0436(8) Uani 1 1 d . . .
H23 H 0.3888 0.6797 0.0279 0.052 Uiso 1 1 calc R . .
C24 C 0.33917(10) 0.7287(2) 0.0844(3) 0.0351(7) Uani 1 1 d . . .
Br1 Br 0.534928(10) 0.29111(2) 0.64261(3) 0.04358(13) Uani 1 1 d . . .
Br2 Br 0.109812(17) 0.69982(3) 0.48635(4) 0.06671(16) Uani 1 1 d . . .
N1 N 0.31398(8) 0.64140(18) 0.0564(2) 0.0383(6) Uani 1 1 d . . .
H1 H 0.3292 0.6021 0.0204 0.046 Uiso 1 1 d R . .
N2 N 0.28610(8) 0.81303(18) 0.1619(2) 0.0365(6) Uani 1 1 d . . .
H2A H 0.2732 0.8713 0.1550 0.044 Uiso 1 1 calc R . .
O1 O 0.36867(7) 0.46119(17) 0.12426(19) 0.0447(5) Uani 1 1 d . . .
O2 O 0.25873(8) 0.48558(16) 0.2803(3) 0.0530(6) Uani 1 1 d . . .

loop_
_atom_site_aniso_label
_atom_site_aniso_U_11
_atom_site_aniso_U_22
_atom_site_aniso_U_33
_atom_site_aniso_U_23
_atom_site_aniso_U_13
_atom_site_aniso_U_12
C1 0.0226(14) 0.0394(16) 0.0411(16) 0.0098(12) 0.0104(12) 0.0003(12)
C2 0.0251(14) 0.0442(16) 0.0312(14) 0.0023(12) 0.0097(12) 0.0024(12)
C3 0.0269(14) 0.0365(15) 0.0328(14) 0.0009(11) 0.0149(12) 0.0026(12)
C4 0.0244(13) 0.0315(14) 0.0365(15) 0.0030(11) 0.0143(12) -0.0001(11)
C5 0.0366(16) 0.0395(16) 0.0352(15) -0.0013(13) 0.0138(13) 0.0061(13)
C6 0.0337(16) 0.0378(15) 0.0439(17) 0.0024(13) 0.0147(13) 0.0088(13)
C7 0.0283(14) 0.0327(14) 0.0337(15) 0.0051(12) 0.0118(12) 0.0013(12)
C8 0.0277(14) 0.0335(14) 0.0325(14) 0.0017(12) 0.0088(12) 0.0057(12)
C9 0.0280(15) 0.0307(14) 0.0386(16) -0.0029(12) 0.0039(12) 0.0042(12)
C10 0.0224(13) 0.0309(14) 0.0369(15) -0.0024(12) 0.0013(12) 0.0035(11)
C11 0.0249(14) 0.0335(16) 0.0508(18) -0.0012(13) 0.0041(13) -0.0004(12)
C12 0.0310(15) 0.0319(15) 0.0429(16) 0.0037(12) 0.0077(13) -0.0001(12)
C13 0.045(2) 0.070(2) 0.0390(18) -0.0016(17) -0.0072(15) 0.0138(18)
C14 0.071(3) 0.071(2) 0.0328(17) -0.0061(16) 0.0123(17) 0.014(2)
C15 0.052(2) 0.0406(17) 0.0445(18) 0.0010(14) 0.0226(16) 0.0057(15)
C16 0.0351(17) 0.061(2) 0.0430(18) 0.0099(15) 0.0142(14) 0.0138(15)
C17 0.0330(16) 0.058(2) 0.0345(16) 0.0122(14) 0.0101(13) 0.0090(14)
C18 0.0242(14) 0.0378(15) 0.0341(15) 0.0006(12) 0.0045(12) 0.0045(12)
C19 0.0333(15) 0.0387(16) 0.0285(14) 0.0085(12) 0.0072(12) 0.0088(13)
C20 0.051(2) 0.0358(16) 0.055(2) 0.0073(14) 0.0219(16) 0.0055(15)
C21 0.048(2) 0.049(2) 0.061(2) 0.0125(16) 0.0214(17) -0.0023(16)
C22 0.0426(19) 0.062(2) 0.051(2) 0.0213(17) 0.0216(16) 0.0125(17)
C23 0.0438(18) 0.0516(19) 0.0369(16) 0.0129(14) 0.0160(14) 0.0203(16)
C24 0.0380(16) 0.0368(15) 0.0250(14) 0.0074(11) 0.0040(12) 0.0120(13)
Br1 0.02831(18) 0.0548(2) 0.0452(2) 0.01202(14) 0.00977(14) 0.01147(13)
Br2 0.0906(3) 0.0639(3) 0.0663(3) 0.00791(18) 0.0534(3) 0.0189(2)
N1 0.0426(15) 0.0394(14) 0.0284(12) -0.0006(10) 0.0066(11) 0.0109(11)
N2 0.0357(14) 0.0297(12) 0.0414(14) 0.0049(10) 0.0099(11) 0.0103(10)
O1 0.0483(13) 0.0526(13) 0.0309(11) -0.0006(10) 0.0111(10) 0.0156(10)
O2 0.0402(13) 0.0331(12) 0.0887(18) 0.0066(11) 0.0261(13) 0.0032(10)

loop_
_atom_type_symbol
_atom_type_description
_atom_type_scat_dispersion_real
_atom_type_scat_dispersion_imag
_atom_type_scat_source
C C 0.0033 0.0016 'International Tables Vol C Tables 4.2.6.8 and 6.1.1.4'
H H 0.0000 0.0000 'International Tables Vol C Tables 4.2.6.8 and 6.1.1.4'
Br Br -0.2901 2.4595 'International Tables Vol C Tables 4.2.6.8 and 6.1.1.4'
N N 0.0061 0.0033 'International Tables Vol C Tables 4.2.6.8 and 6.1.1.4'
O O 0.0106 0.0060 'International Tables Vol C Tables 4.2.6.8 and 6.1.1.4'

loop_
_geom_angle_atom_site_label_1
_geom_angle_atom_site_label_2
_geom_angle_atom_site_label_3
_geom_angle
_geom_angle_site_symmetry_1
_geom_angle_site_symmetry_3
_geom_angle_publ_flag
C2 C1 C6 121.7(3) . . ?
C2 C1 Br1 119.1(2) . . ?
C6 C1 Br1 119.2(2) . . ?
C1 C2 C3 118.9(3) . . ?
C1 C2 H2 120.6 . . ?
C3 C2 H2 120.6 . . ?
C4 C3 C2 120.8(3) . . ?
C4 C3 H3 119.6 . . ?
C2 C3 H3 119.6 . . ?
C5 C4 C3 118.8(3) . . ?
C5 C4 C7 118.6(3) . . ?
C3 C4 C7 122.6(2) . . ?
C4 C5 C6 120.9(3) . . ?
C4 C5 H5 119.5 . . ?
C6 C5 H5 119.5 . . ?
C1 C6 C5 118.8(3) . . ?
C1 C6 H6 120.6 . . ?
C5 C6 H6 120.6 . . ?
O1 C7 C4 119.6(3) . . ?
O1 C7 C8 121.7(3) . . ?
C4 C7 C8 118.7(2) . . ?
C7 C8 C9 112.3(2) . . ?
C7 C8 H8A 109.1 . . ?
C9 C8 H8A 109.1 . . ?
C7 C8 H8B 109.1 . . ?
C9 C8 H8B 109.1 . . ?
H8A C8 H8B 107.9 . . ?
N1 C9 C10 112.0(2) . . ?
N1 C9 C8 114.2(2) . . ?
C10 C9 C8 111.5(2) . . ?
N1 C9 H9 106.2 . . ?
C10 C9 H9 106.2 . . ?
C8 C9 H9 106.2 . . ?
C18 C10 C11 119.5(3) . . ?
C18 C10 C9 124.7(3) . . ?
C11 C10 C9 115.8(2) . . ?
O2 C11 C10 122.1(3) . . ?
O2 C11 C12 116.0(3) . . ?
C10 C11 C12 121.9(3) . . ?
C13 C12 C17 118.3(3) . . ?
C13 C12 C11 119.0(3) . . ?
C17 C12 C11 122.4(3) . . ?
C14 C13 C12 121.3(3) . . ?
C14 C13 H13 119.3 . . ?
C12 C13 H13 119.3 . . ?
C13 C14 C15 119.0(3) . . ?
C13 C14 H14 120.5 . . ?
C15 C14 H14 120.5 . . ?
C16 C15 C14 121.4(3) . . ?
C16 C15 Br2 120.2(3) . . ?
C14 C15 Br2 118.4(3) . . ?
C15 C16 C17 119.1(3) . . ?
C15 C16 H16 120.4 . . ?
C17 C16 H16 120.4 . . ?
C12 C17 C16 120.9(3) . . ?
C12 C17 H17 119.5 . . ?
C16 C17 H17 119.5 . . ?
N2 C18 C10 130.7(3) . . ?
N2 C18 H18 114.6 . . ?
C10 C18 H18 114.6 . . ?
C20 C19 C24 119.8(3) . . ?
C20 C19 N2 117.5(3) . . ?
C24 C19 N2 122.7(3) . . ?
C21 C20 C19 121.3(3) . . ?
C21 C20 H20 119.4 . . ?
C19 C20 H20 119.4 . . ?
C20 C21 C22 119.4(3) . . ?
C20 C21 H21 120.3 . . ?
C22 C21 H21 120.3 . . ?
C23 C22 C21 119.7(3) . . ?
C23 C22 H22 120.2 . . ?
C21 C22 H22 120.2 . . ?
C22 C23 C24 122.0(3) . . ?
C22 C23 H23 119.0 . . ?
C24 C23 H23 119.0 . . ?
C19 C24 N1 121.1(3) . . ?
C19 C24 C23 117.9(3) . . ?
N1 C24 C23 120.9(3) . . ?
C24 N1 C9 118.2(2) . . ?
C24 N1 H1 103.0 . . ?
C9 N1 H1 109.2 . . ?
C18 N2 C19 130.0(2) . . ?
C18 N2 H2A 115.0 . . ?
C19 N2 H2A 115.0 . . ?

loop_
_geom_bond_atom_site_label_1
_geom_bond_atom_site_label_2
_geom_bond_distance
_geom_bond_site_symmetry_2
_geom_bond_publ_flag
C1 C2 1.376(4) . ?
C1 C6 1.379(4) . ?
C1 Br1 1.902(3) . ?
C2 C3 1.392(4) . ?
C2 H2 0.9500 . ?
C3 C4 1.389(4) . ?
C3 H3 0.9500 . ?
C4 C5 1.391(4) . ?
C4 C7 1.502(4) . ?
C5 C6 1.389(4) . ?
C5 H5 0.9500 . ?
C6 H6 0.9500 . ?
C7 O1 1.220(3) . ?
C7 C8 1.509(4) . ?
C8 C9 1.538(4) . ?
C8 H8A 0.9900 . ?
C8 H8B 0.9900 . ?
C9 N1 1.467(4) . ?
C9 C10 1.510(4) . ?
C9 H9 1.0000 . ?
C10 C18 1.373(4) . ?
C10 C11 1.425(4) . ?
C11 O2 1.249(4) . ?
C11 C12 1.504(4) . ?
C12 C13 1.385(5) . ?
C12 C17 1.387(4) . ?
C13 C14 1.380(5) . ?
C13 H13 0.9500 . ?
C14 C15 1.372(5) . ?
C14 H14 0.9500 . ?
C15 C16 1.372(5) . ?
C15 Br2 1.904(3) . ?
C16 C17 1.385(4) . ?
C16 H16 0.9500 . ?
C17 H17 0.9500 . ?
C18 N2 1.332(4) . ?
C18 H18 0.9500 . ?
C19 C20 1.383(5) . ?
C19 C24 1.398(4) . ?
C19 N2 1.410(4) . ?
C20 C21 1.387(5) . ?
C20 H20 0.9500 . ?
C21 C22 1.378(5) . ?
C21 H21 0.9500 . ?
C22 C23 1.376(5) . ?
C22 H22 0.9500 . ?
C23 C24 1.397(4) . ?
C23 H23 0.9500 . ?
C24 N1 1.404(4) . ?
N1 H1 0.9092 . ?
N2 H2A 0.8800 . ?
